data_7014925
loop_
_publ_author_name
'Chen, Zilu'
'Liu, Xianlin'
'Zhang, Chuanbing'
'Zhang, Zhong'
'Liang, Fupei'

_publ_section_title
;
 Structure, adsorption and magnetic properties of chiral metal-organic
 frameworks bearing linear trinuclear secondary building blocks.
;
_journal_issue 9
_journal_name_full 'Dalton transactions (Cambridge, England : 2003)'
_journal_page_first 1911
_journal_page_last 1918
_journal_paper_doi 10.1039/c0dt01278e
_journal_volume 40
_journal_year 2011
_chemical_absolute_configuration rmad
_chemical_formula_moiety 'C76 H68 N14 Ni3 O18, 2(C2 H6 O), 14(H2 O)'
_chemical_formula_sum 'C80 H108 N14 Ni3 O34'
_chemical_formula_weight 1985.93
_chemical_name_systematic
;
?
;
_space_group_IT_number 18
_symmetry_cell_setting orthorhombic
_symmetry_space_group_name_Hall 'P 2 2ab'
_symmetry_space_group_name_H-M 'P 21 21 2'
_atom_sites_solution_hydrogens geom
_atom_sites_solution_primary direct
_atom_sites_solution_secondary difmap
_audit_creation_method SHELXL-97
_cell_angle_alpha 90.00
_cell_angle_beta 90.00
_cell_angle_gamma 90.00
_cell_formula_units_Z 2
_cell_length_a 18.495(4)
_cell_length_b 24.215(5)
_cell_length_c 11.297(2)
_cell_measurement_reflns_used 14793
_cell_measurement_temperature 213(2)
_cell_measurement_theta_max 27.866
_cell_measurement_theta_min 2.011
_cell_volume 5059.4(18)
_computing_cell_refinement crystalclear
_computing_data_collection 'crystalclear(Rigaku/MSC Inc., 2005)'
_computing_data_reduction crystalclear
_computing_molecular_graphics 'Bruker SHELXTL'
_computing_publication_material 'Bruker SHELXTL'
_computing_structure_refinement 'SHELXL-97 (Sheldrick, 1997)'
_computing_structure_solution 'SHELXS-97 (Sheldrick, 1990)'
_diffrn_ambient_temperature 213(2)
_diffrn_detector_area_resol_mean 7.31
_diffrn_measured_fraction_theta_full 0.999
_diffrn_measured_fraction_theta_max 0.999
_diffrn_measurement_device_type 'rigaku saturn CCD area detector'
_diffrn_measurement_method '\w and \f scans'
_diffrn_radiation_monochromator confocal
_diffrn_radiation_source 'rotating anode'
_diffrn_radiation_type MoK\a
_diffrn_radiation_wavelength 0.71073
_diffrn_reflns_av_R_equivalents 0.0530
_diffrn_reflns_av_sigmaI/netI 0.0543
_diffrn_reflns_limit_h_max 22
_diffrn_reflns_limit_h_min -21
_diffrn_reflns_limit_k_max 21
_diffrn_reflns_limit_k_min -28
_diffrn_reflns_limit_l_max 13
_diffrn_reflns_limit_l_min -11
_diffrn_reflns_number 34659
_diffrn_reflns_theta_full 25.01
_diffrn_reflns_theta_max 25.01
_diffrn_reflns_theta_min 2.01
_diffrn_standards_decay_% 0
_diffrn_standards_interval_count 0
_diffrn_standards_interval_time 0
_diffrn_standards_number 0
_exptl_absorpt_coefficient_mu 0.636
_exptl_absorpt_correction_T_max 0.9629
_exptl_absorpt_correction_T_min 0.8834
_exptl_absorpt_correction_type multi-scan
_exptl_absorpt_process_details crystalclear
_exptl_crystal_colour blue
_exptl_crystal_density_diffrn 1.304
_exptl_crystal_density_method 'not measured'
_exptl_crystal_description block
_exptl_crystal_F_000 2084
_exptl_crystal_size_max 0.20
_exptl_crystal_size_mid 0.10
_exptl_crystal_size_min 0.06
_platon_squeeze_details
;
;
_refine_diff_density_max 1.321
_refine_diff_density_min -0.339
_refine_diff_density_rms 0.073
_refine_ls_abs_structure_details 'Flack H D (1983), Acta Cryst. A39, 876-881'
_refine_ls_abs_structure_Flack 0.028(12)
_refine_ls_extinction_coef 0.00152(12)
_refine_ls_extinction_expression Fc^*^=kFc[1+0.001xFc^2^\l^3^/sin(2\q)]^-1/4^
_refine_ls_extinction_method SHELXL
_refine_ls_goodness_of_fit_ref 1.035
_refine_ls_hydrogen_treatment constr
_refine_ls_matrix_type full
_refine_ls_number_parameters 581
_refine_ls_number_reflns 8930
_refine_ls_number_restraints 0
_refine_ls_restrained_S_all 1.035
_refine_ls_R_factor_all 0.0496
_refine_ls_R_factor_gt 0.0454
_refine_ls_shift/su_max 0.001
_refine_ls_shift/su_mean 0.000
_refine_ls_structure_factor_coef Fsqd
_refine_ls_weighting_details 'calc w=1/[\s^2^(Fo^2^)+(0.0685P)^2^+1.3691P] where P=(Fo^2^+2Fc^2^)/3'
_refine_ls_weighting_scheme calc
_refine_ls_wR_factor_gt 0.1145
_refine_ls_wR_factor_ref 0.1173
_reflns_number_gt 8164
_reflns_number_total 8930
_reflns_threshold_expression >2sigma(I)
_cod_data_source_file C0DT01278E.TXT
_cod_data_source_block r91103e1
_cod_depositor_comments
;
The following automatic conversions were performed:
'_symmetry_cell_setting' value 'Orthorhombic' changed to 'orthorhombic'
according to '/home/saulius/struct/CIF-dictionaries/cif_core.dic'
dictionary named 'cif_core.dic' version 2.4.1 from 2010-06-29.

Automatic conversion script
Id: cif_fix_enum 1555 2011-01-17 13:19:09Z saulius 
;
_cod_original_cell_volume 5059.2(18)
_cod_original_sg_symbol_H-M P2(1)2(1)2
_cod_database_code 7014925

loop_
_symmetry_equiv_pos_as_xyz
'x, y, z'
'-x, -y, z'
'-x+1/2, y+1/2, -z'
'x+1/2, -y+1/2, -z'

loop_
_atom_site_label
_atom_site_type_symbol
_atom_site_fract_x
_atom_site_fract_y
_atom_site_fract_z
_atom_site_U_iso_or_equiv
_atom_site_adp_type
_atom_site_occupancy
_atom_site_symmetry_multiplicity
_atom_site_calc_flag
_atom_site_refinement_flags
_atom_site_disorder_assembly
_atom_site_disorder_group
Ni1 Ni 0.5000 0.5000 0.46507(3) 0.00893(7) Uani 1 2 d S . .
Ni2 Ni 0.698972(12) 0.477910(10) 0.46707(2) 0.01159(5) Uani 1 1 d . . .
C1 C 0.61559(10) 0.39729(7) 0.46439(16) 0.0103(4) Uani 1 1 d . . .
C2 C 0.56642(10) 0.34650(7) 0.46789(17) 0.0134(4) Uani 1 1 d . . .
H2 H 0.5210 0.3550 0.4252 0.016 Uiso 1 1 calc R . .
C3 C 0.54830(11) 0.33165(9) 0.59573(17) 0.0182(5) Uani 1 1 d . . .
H3A H 0.5914 0.3180 0.6351 0.027 Uiso 1 1 calc R . .
H3B H 0.5113 0.3033 0.5968 0.027 Uiso 1 1 calc R . .
H3C H 0.5307 0.3642 0.6367 0.027 Uiso 1 1 calc R . .
C4 C 0.60854(11) 0.29824(9) 0.29145(17) 0.0180(5) Uani 1 1 d . . .
C5 C 0.65669(12) 0.25330(8) 0.24644(17) 0.0183(5) Uani 1 1 d . . .
C6 C 0.64456(13) 0.23233(9) 0.13251(17) 0.0239(6) Uani 1 1 d . . .
H6 H 0.6058 0.2457 0.0870 0.029 Uiso 1 1 calc R . .
C7 C 0.68972(13) 0.19183(9) 0.08689(17) 0.0242(6) Uani 1 1 d . . .
C8 C 0.74619(12) 0.17185(9) 0.15580(17) 0.0224(6) Uani 1 1 d . . .
H8 H 0.7770 0.1446 0.1249 0.027 Uiso 1 1 calc R . .
C9 C 0.75780(11) 0.19165(9) 0.27023(17) 0.0181(5) Uani 1 1 d . . .
C10 C 0.71370(11) 0.23399(8) 0.31372(17) 0.0163(5) Uani 1 1 d . . .
H10 H 0.7229 0.2493 0.3887 0.020 Uiso 1 1 calc R . .
C11 C 0.67871(13) 0.16795(10) -0.0355(2) 0.0316(6) Uani 1 1 d . . .
C12 C 0.54209(14) 0.18524(12) -0.2523(2) 0.0398(8) Uani 1 1 d . . .
H12A H 0.5269 0.2234 -0.2444 0.060 Uiso 1 1 calc R . .
H12B H 0.5169 0.1628 -0.1944 0.060 Uiso 1 1 calc R . .
H12C H 0.5307 0.1721 -0.3313 0.060 Uiso 1 1 calc R . .
C13 C 0.62428(13) 0.18106(11) -0.23142(18) 0.0308(7) Uani 1 1 d . . .
H13 H 0.6388 0.1419 -0.2404 0.037 Uiso 1 1 calc R . .
C14 C 0.66595(13) 0.21554(11) -0.3226(2) 0.0308(7) Uani 1 1 d . . .
C15 C 0.81679(11) 0.16823(8) 0.34314(17) 0.0174(5) Uani 1 1 d . . .
C16 C 0.84976(13) 0.16836(9) 0.66588(18) 0.0259(6) Uani 1 1 d . . .
H16A H 0.8043 0.1525 0.6920 0.039 Uiso 1 1 calc R . .
H16B H 0.8469 0.2083 0.6698 0.039 Uiso 1 1 calc R . .
H16C H 0.8885 0.1555 0.7167 0.039 Uiso 1 1 calc R . .
C17 C 0.86480(10) 0.15069(8) 0.53862(17) 0.0157(5) Uani 1 1 d . . .
H17 H 0.9109 0.1675 0.5127 0.019 Uiso 1 1 calc R . .
C18 C 0.87220(10) 0.08770(8) 0.53369(16) 0.0111(4) Uani 1 1 d . . .
C19 C 0.73522(12) 0.51916(9) 0.83725(17) 0.0206(5) Uani 1 1 d . . .
H19 H 0.7567 0.5493 0.8762 0.025 Uiso 1 1 calc R . .
C20 C 0.73184(11) 0.51742(9) 0.71517(17) 0.0189(5) Uani 1 1 d . . .
H20 H 0.7506 0.5476 0.6728 0.023 Uiso 1 1 calc R . .
C21 C 0.67784(12) 0.43261(9) 0.71780(17) 0.0231(6) Uani 1 1 d . . .
H21 H 0.6588 0.4020 0.6772 0.028 Uiso 1 1 calc R . .
C22 C 0.67790(13) 0.43129(9) 0.83801(16) 0.0219(6) Uani 1 1 d . . .
H22 H 0.6588 0.4006 0.8782 0.026 Uiso 1 1 calc R . .
C23 C 0.70634(11) 0.47551(9) 0.90138(16) 0.0177(5) Uani 1 1 d . . .
C24 C 0.70457(10) 0.47590(8) 1.03238(16) 0.0156(5) Uani 1 1 d . . .
C25 C 0.71564(12) 0.42799(9) 1.09809(17) 0.0212(6) Uani 1 1 d . . .
H25 H 0.7249 0.3943 1.0596 0.025 Uiso 1 1 calc R . .
C26 C 0.71295(12) 0.43035(9) 1.22047(17) 0.0214(6) Uani 1 1 d . . .
H26 H 0.7219 0.3979 1.2637 0.026 Uiso 1 1 calc R . .
C27 C 0.68656(12) 0.52252(9) 1.21562(17) 0.0214(5) Uani 1 1 d . . .
H27 H 0.6756 0.5554 1.2561 0.026 Uiso 1 1 calc R . .
C28 C 0.68974(11) 0.52425(9) 1.09401(16) 0.0190(5) Uani 1 1 d . . .
H28 H 0.6820 0.5576 1.0533 0.023 Uiso 1 1 calc R . .
C29 C 0.85354(11) 0.44388(9) 0.4833(2) 0.0269(6) Uani 1 1 d . . .
H29 H 0.8327 0.4101 0.5059 0.032 Uiso 1 1 calc R . .
C30 C 0.92832(12) 0.44732(10) 0.4770(2) 0.0295(6) Uani 1 1 d . . .
H30 H 0.9571 0.4163 0.4939 0.035 Uiso 1 1 calc R . .
C31 C 0.95966(11) 0.49649(9) 0.44597(18) 0.0221(5) Uani 1 1 d . . .
C32 C 0.91509(12) 0.54028(10) 0.4182(2) 0.0309(6) Uani 1 1 d . . .
H32 H 0.9350 0.5743 0.3945 0.037 Uiso 1 1 calc R . .
C33 C 0.84057(12) 0.53378(9) 0.4256(2) 0.0273(6) Uani 1 1 d . . .
H33 H 0.8107 0.5639 0.4068 0.033 Uiso 1 1 calc R . .
C34 C 0.50867(11) 0.45335(8) 0.21802(16) 0.0139(5) Uani 1 1 d . . .
H34 H 0.5152 0.4202 0.2598 0.017 Uiso 1 1 calc R . .
C35 C 0.50848(11) 0.45130(8) 0.09652(16) 0.0148(5) Uani 1 1 d . . .
H35 H 0.5140 0.4174 0.0571 0.018 Uiso 1 1 calc R . .
C36 C 0.5000 0.5000 0.0320(2) 0.0132(6) Uani 1 2 d S . .
C37 C 0.5000 0.5000 -0.0984(2) 0.0124(6) Uani 1 2 d S . .
C38 C 0.46430(11) 0.45937(9) -0.16374(17) 0.0164(5) Uani 1 1 d . . .
H38 H 0.4396 0.4309 -0.1244 0.020 Uiso 1 1 calc R . .
C39 C 0.46522(11) 0.46094(8) -0.28614(16) 0.0142(5) Uani 1 1 d . . .
H39 H 0.4402 0.4333 -0.3278 0.017 Uiso 1 1 calc R . .
N1 N 0.60135(9) 0.30034(7) 0.41096(14) 0.0154(4) Uani 1 1 d . . .
H1 H 0.6181 0.2734 0.4539 0.018 Uiso 1 1 calc R . .
N2 N 0.64068(12) 0.19848(9) -0.11039(15) 0.0339(6) Uani 1 1 d . . .
H2A H 0.6247 0.2304 -0.0864 0.041 Uiso 1 1 calc R . .
N3 N 0.80721(9) 0.16995(6) 0.46115(14) 0.0156(4) Uani 1 1 d . . .
H3 H 0.7670 0.1825 0.4908 0.019 Uiso 1 1 calc R . .
N4 N 0.70346(9) 0.47528(7) 0.65288(13) 0.0166(4) Uani 1 1 d . . .
N5 N 0.69816(8) 0.47685(7) 1.28009(13) 0.0131(4) Uani 1 1 d . . .
N6 N 0.80981(8) 0.48607(7) 0.45869(13) 0.0166(4) Uani 1 1 d . . .
N7 N 0.5000 0.5000 0.28035(18) 0.0123(5) Uani 1 2 d S . .
N8 N 0.5000 0.5000 -0.34850(18) 0.0095(5) Uani 1 2 d S . .
O1 O 0.59029(7) 0.44598(5) 0.46916(11) 0.0129(3) Uani 1 1 d . . .
O2 O 0.68306(7) 0.39100(5) 0.46238(11) 0.0141(3) Uani 1 1 d . . .
O3 O 0.57967(8) 0.33259(6) 0.22548(12) 0.0243(4) Uani 1 1 d . . .
O4 O 0.70197(12) 0.25580(9) -0.28785(16) 0.0541(6) Uani 1 1 d . . .
O5 O 0.65991(9) 0.20123(8) -0.42936(13) 0.0366(5) Uani 1 1 d . . .
O6 O 0.70525(12) 0.12305(8) -0.06073(15) 0.0631(6) Uani 1 1 d . . .
O7 O 0.81518(7) 0.05976(5) 0.52548(11) 0.0135(3) Uani 1 1 d . . .
O8 O 0.93579(7) 0.06884(5) 0.54200(11) 0.0132(3) Uani 1 1 d . . .
O9 O 0.87165(8) 0.14796(7) 0.29726(12) 0.0234(4) Uani 1 1 d . . .
O10 O 0.78349(9) 0.31184(7) 0.55379(16) 0.0411(5) Uani 1 1 d . . .
H101 H 0.7579 0.2942 0.6036 0.062 Uiso 1 1 d R . .
H102 H 0.7566 0.3339 0.5149 0.062 Uiso 1 1 d R . .
O11 O 0.58205(14) 0.32492(8) -0.03652(17) 0.0669(7) Uani 1 1 d . . .
H111 H 0.5816 0.3271 0.0386 0.100 Uiso 1 1 d R . .
H112 H 0.5368 0.3246 -0.0495 0.100 Uiso 1 1 d R . .
O12 O 1.04536(13) 0.34315(10) 0.5582(2) 0.0735(8) Uani 1 1 d . . .
H12 H 1.0806 0.3255 0.5328 0.110 Uiso 1 1 calc R . .
C40 C 1.0650(3) 0.3707(2) 0.6653(3) 0.139(2) Uani 1 1 d . . .
H40A H 1.0712 0.4103 0.6510 0.166 Uiso 1 1 calc R . .
H40B H 1.1105 0.3558 0.6960 0.166 Uiso 1 1 calc R . .
C41 C 1.0039(4) 0.3609(4) 0.7540(5) 0.340(4) Uani 1 1 d . . .
H41A H 1.0167 0.3773 0.8295 0.510 Uiso 1 1 calc R . .
H41B H 0.9965 0.3215 0.7640 0.510 Uiso 1 1 calc R . .
H41C H 0.9598 0.3777 0.7248 0.510 Uiso 1 1 calc R . .
O13 O 0.43502(15) 0.32460(10) -0.0795(2) 0.1099(9) Uani 1 1 d . . .
H131 H 0.4167 0.2937 -0.0600 0.165 Uiso 1 1 d R . .
H132 H 0.4239 0.3211 -0.1518 0.165 Uiso 1 1 d R . .
O14 O 0.92213(17) 0.27958(13) 0.4823(4) 0.1903(17) Uani 1 1 d . . .
H141 H 0.9313 0.3043 0.5344 0.286 Uiso 1 1 d R . .
H142 H 0.8818 0.2642 0.4981 0.286 Uiso 1 1 d R . .
O15 O 0.3805(4) 0.2328(5) -0.0203(7) 0.460(6) Uani 1 1 d . . .
H151 H 0.3441 0.2265 0.0242 0.691 Uiso 1 1 d R . .
H152 H 0.3776 0.2129 -0.0822 0.691 Uiso 1 1 d R . .

loop_
_atom_site_aniso_label
_atom_site_aniso_U_11
_atom_site_aniso_U_22
_atom_site_aniso_U_33
_atom_site_aniso_U_23
_atom_site_aniso_U_13
_atom_site_aniso_U_12
Ni1 0.00911(14) 0.00974(15) 0.00795(14) 0.000 0.000 -0.00024(13)
Ni2 0.00932(10) 0.01498(11) 0.01048(10) 0.00038(10) -0.00032(10) 0.00003(10)
C1 0.0117(9) 0.0136(9) 0.0055(8) -0.0039(8) 0.0038(8) 0.0037(7)
C2 0.0114(8) 0.0139(9) 0.0151(8) -0.0008(9) 0.0004(8) 0.0003(8)
C3 0.0161(10) 0.0188(11) 0.0197(10) 0.0040(9) 0.0053(8) -0.0018(9)
C4 0.0141(10) 0.0197(11) 0.0200(9) -0.0019(9) -0.0036(8) 0.0048(9)
C5 0.0234(11) 0.0145(10) 0.0170(9) -0.0010(8) 0.0014(9) 0.0052(9)
C6 0.0365(12) 0.0210(11) 0.0144(9) -0.0025(9) -0.0053(10) 0.0154(10)
C7 0.0319(12) 0.0247(11) 0.0159(9) -0.0030(9) -0.0033(9) 0.0042(10)
C8 0.0249(11) 0.0225(11) 0.0198(10) -0.0040(9) -0.0005(9) 0.0073(10)
C9 0.0196(10) 0.0196(10) 0.0149(9) 0.0018(8) 0.0017(8) 0.0064(9)
C10 0.0202(11) 0.0138(10) 0.0148(9) -0.0001(8) -0.0009(8) 0.0014(9)
C11 0.0389(13) 0.0346(12) 0.0214(10) -0.0035(11) -0.0057(11) 0.0189(11)
C12 0.0367(14) 0.0493(17) 0.0335(13) -0.0003(13) 0.0059(11) -0.0031(13)
C13 0.0420(14) 0.0341(14) 0.0162(10) -0.0043(10) -0.0024(10) 0.0051(12)
C14 0.0197(12) 0.0440(14) 0.0285(11) -0.0037(11) -0.0009(10) 0.0071(11)
C15 0.0210(11) 0.0131(10) 0.0181(9) 0.0033(8) 0.0002(8) 0.0031(9)
C16 0.0337(13) 0.0211(11) 0.0229(10) -0.0060(9) -0.0080(10) 0.0108(10)
C17 0.0153(9) 0.0149(9) 0.0169(9) 0.0002(9) -0.0038(9) 0.0046(8)
C18 0.0150(9) 0.0159(9) 0.0023(7) 0.0019(8) -0.0012(8) 0.0021(8)
C19 0.0229(11) 0.0207(10) 0.0181(9) -0.0046(9) -0.0025(8) -0.0028(10)
C20 0.0168(10) 0.0230(11) 0.0171(9) 0.0019(9) -0.0023(8) -0.0032(9)
C21 0.0307(12) 0.0213(11) 0.0173(10) 0.0005(9) -0.0045(9) -0.0033(10)
C22 0.0319(12) 0.0216(11) 0.0121(9) 0.0036(9) -0.0010(9) -0.0054(10)
C23 0.0165(10) 0.0243(10) 0.0122(9) 0.0005(9) -0.0004(8) 0.0022(10)
C24 0.0149(9) 0.0191(9) 0.0129(8) -0.0026(9) -0.0029(9) -0.0022(9)
C25 0.0344(13) 0.0171(10) 0.0122(9) -0.0016(8) 0.0027(9) 0.0050(10)
C26 0.0290(12) 0.0207(11) 0.0145(9) 0.0036(9) 0.0025(9) 0.0054(10)
C27 0.0296(12) 0.0170(10) 0.0177(9) -0.0045(9) 0.0038(9) -0.0034(10)
C28 0.0272(11) 0.0153(10) 0.0145(9) 0.0042(8) -0.0002(9) 0.0002(10)
C29 0.0116(10) 0.0209(11) 0.0483(13) 0.0073(11) -0.0018(10) -0.0008(9)
C30 0.0177(10) 0.0284(12) 0.0425(12) 0.0070(12) 0.0001(11) 0.0024(10)
C31 0.0114(10) 0.0238(11) 0.0309(11) -0.0007(10) 0.0015(9) -0.0007(9)
C32 0.0138(11) 0.0254(12) 0.0536(14) 0.0145(11) -0.0007(10) 0.0008(10)
C33 0.0140(10) 0.0201(12) 0.0477(13) 0.0109(10) -0.0040(10) 0.0019(9)
C34 0.0152(10) 0.0138(10) 0.0126(8) 0.0018(8) -0.0031(8) -0.0002(9)
C35 0.0185(10) 0.0126(10) 0.0132(8) -0.0028(8) 0.0039(8) -0.0001(9)
C36 0.0081(11) 0.0148(12) 0.0165(12) 0.000 0.000 0.0000(11)
C37 0.0098(12) 0.0182(14) 0.0093(12) 0.000 0.000 0.0042(12)
C38 0.0170(10) 0.0160(10) 0.0162(9) 0.0017(8) 0.0033(8) -0.0037(9)
C39 0.0154(10) 0.0126(10) 0.0145(9) -0.0023(8) 0.0003(8) -0.0029(8)
N1 0.0162(8) 0.0141(9) 0.0159(7) 0.0010(7) -0.0024(7) 0.0025(7)
N2 0.0487(12) 0.0352(11) 0.0179(9) -0.0030(9) -0.0041(9) 0.0175(10)
N3 0.0113(7) 0.0192(8) 0.0162(7) 0.0008(7) 0.0007(7) 0.0073(7)
N4 0.0142(8) 0.0194(8) 0.0161(7) -0.0009(7) -0.0017(7) -0.0034(8)
N5 0.0097(7) 0.0182(8) 0.0113(7) 0.0003(7) 0.0030(6) 0.0015(8)
N6 0.0125(7) 0.0246(9) 0.0127(7) 0.0019(7) 0.0010(7) 0.0003(7)
N7 0.0128(11) 0.0134(11) 0.0106(10) 0.000 0.000 0.0001(10)
N8 0.0059(10) 0.0100(11) 0.0128(10) 0.000 0.000 0.0014(10)
O1 0.0128(6) 0.0151(7) 0.0108(6) -0.0006(6) -0.0014(6) 0.0016(5)
O2 0.0111(6) 0.0186(7) 0.0126(6) 0.0021(6) 0.0016(6) 0.0027(5)
O3 0.0323(8) 0.0213(8) 0.0195(7) 0.0012(6) -0.0041(6) 0.0149(7)
O4 0.0608(13) 0.0639(13) 0.0375(10) -0.0118(9) 0.0145(10) -0.0173(12)
O5 0.0301(9) 0.0618(12) 0.0178(7) -0.0026(8) 0.0029(7) 0.0008(9)
O6 0.0953(13) 0.0551(11) 0.0390(9) -0.0282(8) -0.0356(9) 0.0552(10)
O7 0.0095(6) 0.0190(7) 0.0119(6) 0.0022(6) -0.0030(6) -0.0019(5)
O8 0.0102(6) 0.0161(7) 0.0132(6) -0.0015(6) 0.0002(6) 0.0014(5)
O9 0.0221(8) 0.0297(8) 0.0185(7) -0.0006(7) 0.0029(6) 0.0108(7)
O10 0.0286(9) 0.0390(10) 0.0558(11) 0.0142(9) -0.0028(8) 0.0041(8)
O11 0.1124(18) 0.0445(11) 0.0438(10) 0.0113(11) -0.0073(13) 0.0197(12)
O12 0.0744(14) 0.0732(15) 0.0728(14) 0.0107(12) 0.0266(12) 0.0340(13)
C40 0.218(5) 0.153(4) 0.044(2) 0.012(2) 0.011(3) 0.112(4)
C41 0.302(6) 0.599(10) 0.119(3) 0.159(5) 0.120(4) 0.333(6)
O13 0.1456(19) 0.0658(15) 0.1183(16) 0.0462(13) -0.1011(14) -0.0498(15)
O14 0.105(2) 0.107(2) 0.359(5) -0.109(3) 0.128(2) -0.0422(19)
O15 0.227(6) 0.898(18) 0.256(7) 0.165(9) 0.027(6) 0.239(8)

loop_
_atom_type_symbol
_atom_type_description
_atom_type_scat_dispersion_real
_atom_type_scat_dispersion_imag
_atom_type_scat_source
C C 0.0033 0.0016 'International Tables Vol C Tables 4.2.6.8 and 6.1.1.4'
H H 0.0000 0.0000 'International Tables Vol C Tables 4.2.6.8 and 6.1.1.4'
N N 0.0061 0.0033 'International Tables Vol C Tables 4.2.6.8 and 6.1.1.4'
O O 0.0106 0.0060 'International Tables Vol C Tables 4.2.6.8 and 6.1.1.4'
Ni Ni 0.3393 1.1124 'International Tables Vol C Tables 4.2.6.8 and 6.1.1.4'

loop_
_geom_angle_atom_site_label_1
_geom_angle_atom_site_label_2
_geom_angle_atom_site_label_3
_geom_angle
_geom_angle_site_symmetry_1
_geom_angle_site_symmetry_3
_geom_angle_publ_flag
O8 Ni1 O8 175.53(7) 4_456 3_656 ?
O8 Ni1 N7 87.76(4) 4_456 . ?
O8 Ni1 N7 87.76(4) 3_656 . ?
O8 Ni1 N8 92.24(4) 4_456 1_556 ?
O8 Ni1 N8 92.24(4) 3_656 1_556 ?
N7 Ni1 N8 180.000(1) . 1_556 ?
O8 Ni1 O1 87.44(5) 4_456 . ?
O8 Ni1 O1 92.65(5) 3_656 . ?
N7 Ni1 O1 91.25(3) . . ?
N8 Ni1 O1 88.75(3) 1_556 . ?
O8 Ni1 O1 92.65(5) 4_456 2_665 ?
O8 Ni1 O1 87.44(5) 3_656 2_665 ?
N7 Ni1 O1 91.25(3) . 2_665 ?
N8 Ni1 O1 88.75(3) 1_556 2_665 ?
O1 Ni1 O1 177.51(7) . 2_665 ?
O7 Ni2 N6 92.12(6) 3_656 . ?
O7 Ni2 N4 89.61(6) 3_656 . ?
N6 Ni2 N4 90.54(6) . . ?
O7 Ni2 N5 93.05(6) 3_656 1_554 ?
N6 Ni2 N5 87.84(6) . 1_554 ?
N4 Ni2 N5 176.94(6) . 1_554 ?
O7 Ni2 O2 164.50(5) 3_656 . ?
N6 Ni2 O2 103.38(6) . . ?
N4 Ni2 O2 90.02(6) . . ?
N5 Ni2 O2 87.83(6) 1_554 . ?
O7 Ni2 O1 103.48(5) 3_656 . ?
N6 Ni2 O1 164.34(6) . . ?
N4 Ni2 O1 90.86(6) . . ?
N5 Ni2 O1 90.00(5) 1_554 . ?
O2 Ni2 O1 61.03(5) . . ?
O7 Ni2 C1 134.16(6) 3_656 . ?
N6 Ni2 C1 133.70(6) . . ?
N4 Ni2 C1 90.74(6) . . ?
N5 Ni2 C1 88.50(6) 1_554 . ?
O2 Ni2 C1 30.35(5) . . ?
O1 Ni2 C1 30.68(5) . . ?
O2 C1 O1 118.62(16) . . ?
O2 C1 C2 119.54(16) . . ?
O1 C1 C2 121.76(16) . . ?
O2 C1 Ni2 58.67(9) . . ?
O1 C1 Ni2 59.95(9) . . ?
C2 C1 Ni2 177.15(13) . . ?
N1 C2 C3 109.76(16) . . ?
N1 C2 C1 110.19(15) . . ?
C3 C2 C1 110.15(15) . . ?
N1 C2 H2 108.9 . . ?
C3 C2 H2 108.9 . . ?
C1 C2 H2 108.9 . . ?
C2 C3 H3A 109.5 . . ?
C2 C3 H3B 109.5 . . ?
H3A C3 H3B 109.5 . . ?
C2 C3 H3C 109.5 . . ?
H3A C3 H3C 109.5 . . ?
H3B C3 H3C 109.5 . . ?
O3 C4 N1 122.09(19) . . ?
O3 C4 C5 122.77(17) . . ?
N1 C4 C5 115.07(17) . . ?
C10 C5 C6 120.32(19) . . ?
C10 C5 C4 120.91(17) . . ?
C6 C5 C4 118.72(18) . . ?
C7 C6 C5 120.1(2) . . ?
C7 C6 H6 120.0 . . ?
C5 C6 H6 120.0 . . ?
C6 C7 C8 119.38(19) . . ?
C6 C7 C11 121.9(2) . . ?
C8 C7 C11 118.7(2) . . ?
C7 C8 C9 121.0(2) . . ?
C7 C8 H8 119.5 . . ?
C9 C8 H8 119.5 . . ?
C8 C9 C10 119.17(19) . . ?
C8 C9 C15 119.82(19) . . ?
C10 C9 C15 121.01(17) . . ?
C5 C10 C9 119.98(18) . . ?
C5 C10 H10 120.0 . . ?
C9 C10 H10 120.0 . . ?
O6 C11 N2 123.9(2) . . ?
O6 C11 C7 119.8(2) . . ?
N2 C11 C7 116.2(2) . . ?
C13 C12 H12A 109.5 . . ?
C13 C12 H12B 109.5 . . ?
H12A C12 H12B 109.5 . . ?
C13 C12 H12C 109.5 . . ?
H12A C12 H12C 109.5 . . ?
H12B C12 H12C 109.5 . . ?
N2 C13 C14 111.5(2) . . ?
N2 C13 C12 109.20(19) . . ?
C14 C13 C12 110.90(19) . . ?
N2 C13 H13 108.4 . . ?
C14 C13 H13 108.4 . . ?
C12 C13 H13 108.4 . . ?
O4 C14 O5 124.4(2) . . ?
O4 C14 C13 118.9(2) . . ?
O5 C14 C13 116.7(2) . . ?
O9 C15 N3 122.27(18) . . ?
O9 C15 C9 121.47(17) . . ?
N3 C15 C9 116.26(18) . . ?
C17 C16 H16A 109.5 . . ?
C17 C16 H16B 109.5 . . ?
H16A C16 H16B 109.5 . . ?
C17 C16 H16C 109.5 . . ?
H16A C16 H16C 109.5 . . ?
H16B C16 H16C 109.5 . . ?
N3 C17 C16 110.09(16) . . ?
N3 C17 C18 111.26(15) . . ?
C16 C17 C18 109.26(16) . . ?
N3 C17 H17 108.7 . . ?
C16 C17 H17 108.7 . . ?
C18 C17 H17 108.7 . . ?
O7 C18 O8 126.26(17) . . ?
O7 C18 C17 117.62(16) . . ?
O8 C18 C17 116.08(16) . . ?
C20 C19 C23 118.72(19) . . ?
C20 C19 H19 120.6 . . ?
C23 C19 H19 120.6 . . ?
N4 C20 C19 124.25(19) . . ?
N4 C20 H20 117.9 . . ?
C19 C20 H20 117.9 . . ?
N4 C21 C22 124.0(2) . . ?
N4 C21 H21 118.0 . . ?
C22 C21 H21 118.0 . . ?
C21 C22 C23 119.8(2) . . ?
C21 C22 H22 120.1 . . ?
C23 C22 H22 120.1 . . ?
C19 C23 C22 117.57(17) . . ?
C19 C23 C24 121.69(18) . . ?
C22 C23 C24 120.73(18) . . ?
C28 C24 C25 117.64(17) . . ?
C28 C24 C23 120.71(18) . . ?
C25 C24 C23 121.62(18) . . ?
C26 C25 C24 119.51(19) . . ?
C26 C25 H25 120.2 . . ?
C24 C25 H25 120.2 . . ?
N5 C26 C25 122.95(19) . . ?
N5 C26 H26 118.5 . . ?
C25 C26 H26 118.5 . . ?
N5 C27 C28 124.09(19) . . ?
N5 C27 H27 118.0 . . ?
C28 C27 H27 118.0 . . ?
C27 C28 C24 118.89(19) . . ?
C27 C28 H28 120.6 . . ?
C24 C28 H28 120.6 . . ?
N6 C29 C30 123.3(2) . . ?
N6 C29 H29 118.4 . . ?
C30 C29 H29 118.4 . . ?
C31 C30 C29 119.1(2) . . ?
C31 C30 H30 120.4 . . ?
C29 C30 H30 120.4 . . ?
C30 C31 C32 118.3(2) . . ?
C30 C31 C31 121.2(2) . 2_765 ?
C32 C31 C31 120.5(2) . 2_765 ?
C31 C32 C33 119.5(2) . . ?
C31 C32 H32 120.3 . . ?
C33 C32 H32 120.3 . . ?
N6 C33 C32 122.4(2) . . ?
N6 C33 H33 118.8 . . ?
C32 C33 H33 118.8 . . ?
N7 C34 C35 123.71(18) . . ?
N7 C34 H34 118.1 . . ?
C35 C34 H34 118.1 . . ?
C34 C35 C36 119.45(19) . . ?
C34 C35 H35 120.3 . . ?
C36 C35 H35 120.3 . . ?
C35 C36 C35 117.0(2) . 2_665 ?
C35 C36 C37 121.48(12) . . ?
C35 C36 C37 121.48(12) 2_665 . ?
C38 C37 C38 116.1(2) . 2_665 ?
C38 C37 C36 121.93(12) . . ?
C38 C37 C36 121.93(12) 2_665 . ?
C39 C38 C37 120.24(19) . . ?
C39 C38 H38 119.9 . . ?
C37 C38 H38 119.9 . . ?
N8 C39 C38 123.32(18) . . ?
N8 C39 H39 118.3 . . ?
C38 C39 H39 118.3 . . ?
C4 N1 C2 121.09(17) . . ?
C4 N1 H1 119.5 . . ?
C2 N1 H1 119.5 . . ?
C11 N2 C13 123.1(2) . . ?
C11 N2 H2A 118.5 . . ?
C13 N2 H2A 118.5 . . ?
C15 N3 C17 119.31(16) . . ?
C15 N3 H3 120.3 . . ?
C17 N3 H3 120.3 . . ?
C20 N4 C21 115.61(16) . . ?
C20 N4 Ni2 120.97(13) . . ?
C21 N4 Ni2 123.42(13) . . ?
C26 N5 C27 116.89(16) . . ?
C26 N5 Ni2 120.75(13) . 1_556 ?
C27 N5 Ni2 122.28(13) . 1_556 ?
C29 N6 C33 117.46(18) . . ?
C29 N6 Ni2 121.37(14) . . ?
C33 N6 Ni2 121.15(14) . . ?
C34 N7 C34 116.6(2) . 2_665 ?
C34 N7 Ni1 121.68(11) . . ?
C34 N7 Ni1 121.68(11) 2_665 . ?
C39 N8 C39 116.7(2) . 2_665 ?
C39 N8 Ni1 121.63(11) . 1_554 ?
C39 N8 Ni1 121.63(11) 2_665 1_554 ?
C1 O1 Ni1 149.50(12) . . ?
C1 O1 Ni2 89.37(10) . . ?
Ni1 O1 Ni2 120.86(6) . . ?
C1 O2 Ni2 90.98(11) . . ?
C18 O7 Ni2 129.79(12) . 3_646 ?
C18 O8 Ni1 146.08(12) . 3_646 ?
H101 O10 H102 109.4 . . ?
H111 O11 H112 99.3 . . ?
C40 O12 H12 109.5 . . ?
O12 C40 C41 107.2(5) . . ?
O12 C40 H40A 110.3 . . ?
C41 C40 H40A 110.3 . . ?
O12 C40 H40B 110.3 . . ?
C41 C40 H40B 110.3 . . ?
H40A C40 H40B 108.5 . . ?
C40 C41 H41A 109.5 . . ?
C40 C41 H41B 109.5 . . ?
H41A C41 H41B 109.5 . . ?
C40 C41 H41C 109.5 . . ?
H41A C41 H41C 109.5 . . ?
H41B C41 H41C 109.5 . . ?
H131 O13 H132 93.7 . . ?
H141 O14 H142 109.5 . . ?
H151 O15 H152 109.5 . . ?

loop_
_geom_bond_atom_site_label_1
_geom_bond_atom_site_label_2
_geom_bond_distance
_geom_bond_site_symmetry_2
_geom_bond_publ_flag
Ni1 O8 2.0481(13) 4_456 ?
Ni1 O8 2.0482(13) 3_656 ?
Ni1 N7 2.087(2) . ?
Ni1 N8 2.106(2) 1_556 ?
Ni1 O1 2.1217(13) . ?
Ni1 O1 2.1217(13) 2_665 ?
Ni2 O7 2.0011(14) 3_656 ?
Ni2 N6 2.0616(16) . ?
Ni2 N4 2.1018(16) . ?
Ni2 N5 2.1124(15) 1_554 ?
Ni2 O2 2.1256(14) . ?
Ni2 O1 2.1538(13) . ?
Ni2 C1 2.4881(18) . ?
C1 O2 1.257(2) . ?
C1 O1 1.270(2) . ?
C1 C2 1.530(3) . ?
C2 N1 1.442(2) . ?
C2 C3 1.526(3) . ?
C2 H2 0.9900 . ?
C3 H3A 0.9700 . ?
C3 H3B 0.9700 . ?
C3 H3C 0.9700 . ?
C4 O3 1.238(2) . ?
C4 N1 1.358(3) . ?
C4 C5 1.495(3) . ?
C5 C10 1.381(3) . ?
C5 C6 1.402(3) . ?
C6 C7 1.387(3) . ?
C6 H6 0.9400 . ?
C7 C8 1.390(3) . ?
C7 C11 1.512(3) . ?
C8 C9 1.395(3) . ?
C8 H8 0.9400 . ?
C9 C10 1.399(3) . ?
C9 C15 1.480(3) . ?
C10 H10 0.9400 . ?
C11 O6 1.227(3) . ?
C11 N2 1.326(3) . ?
C12 C13 1.542(4) . ?
C12 H12A 0.9700 . ?
C12 H12B 0.9700 . ?
C12 H12C 0.9700 . ?
C13 N2 1.463(3) . ?
C13 C14 1.534(3) . ?
C13 H13 0.9900 . ?
C14 O4 1.244(3) . ?
C14 O5 1.260(3) . ?
C15 O9 1.241(2) . ?
C15 N3 1.346(2) . ?
C16 C17 1.526(3) . ?
C16 H16A 0.9700 . ?
C16 H16B 0.9700 . ?
C16 H16C 0.9700 . ?
C17 N3 1.455(2) . ?
C17 C18 1.532(3) . ?
C17 H17 0.9900 . ?
C18 O7 1.256(2) . ?
C18 O8 1.265(2) . ?
C19 C20 1.381(3) . ?
C19 C23 1.388(3) . ?
C19 H19 0.9400 . ?
C20 N4 1.346(3) . ?
C20 H20 0.9400 . ?
C21 N4 1.353(3) . ?
C21 C22 1.358(3) . ?
C21 H21 0.9400 . ?
C22 C23 1.391(3) . ?
C22 H22 0.9400 . ?
C23 C24 1.480(3) . ?
C24 C28 1.389(3) . ?
C24 C25 1.393(3) . ?
C25 C26 1.385(3) . ?
C25 H25 0.9400 . ?
C26 N5 1.340(3) . ?
C26 H26 0.9400 . ?
C27 N5 1.342(3) . ?
C27 C28 1.376(3) . ?
C27 H27 0.9400 . ?
C28 H28 0.9400 . ?
C29 N6 1.332(3) . ?
C29 C30 1.387(3) . ?
C29 H29 0.9400 . ?
C30 C31 1.370(3) . ?
C30 H30 0.9400 . ?
C31 C32 1.379(3) . ?
C31 C31 1.502(4) 2_765 ?
C32 C33 1.390(3) . ?
C32 H32 0.9400 . ?
C33 N6 1.341(3) . ?
C33 H33 0.9400 . ?
C34 N7 1.341(2) . ?
C34 C35 1.374(3) . ?
C34 H34 0.9400 . ?
C35 C36 1.395(2) . ?
C35 H35 0.9400 . ?
C36 C35 1.395(2) 2_665 ?
C36 C37 1.473(4) . ?
C37 C38 1.396(2) . ?
C37 C38 1.396(2) 2_665 ?
C38 C39 1.383(3) . ?
C38 H38 0.9400 . ?
C39 N8 1.343(2) . ?
C39 H39 0.9400 . ?
N1 H1 0.8700 . ?
N2 H2A 0.8700 . ?
N3 H3 0.8700 . ?
N5 Ni2 2.1124(15) 1_556 ?
N7 C34 1.341(2) 2_665 ?
N8 C39 1.343(2) 2_665 ?
N8 Ni1 2.106(2) 1_554 ?
O7 Ni2 2.0010(14) 3_646 ?
O8 Ni1 2.0481(13) 3_646 ?
O10 H101 0.8502 . ?
O10 H102 0.8514 . ?
O11 H111 0.8500 . ?
O11 H112 0.8502 . ?
O12 C40 1.429(5) . ?
O12 H12 0.8300 . ?
C40 C41 1.528(8) . ?
C40 H40A 0.9800 . ?
C40 H40B 0.9800 . ?
C41 H41A 0.9700 . ?
C41 H41B 0.9700 . ?
C41 H41C 0.9700 . ?
O13 H131 0.8510 . ?
O13 H132 0.8462 . ?
O14 H141 0.8569 . ?
O14 H142 0.8528 . ?
O15 H151 0.8540 . ?
O15 H152 0.8510 . ?

loop_
_geom_hbond_atom_site_label_D
_geom_hbond_atom_site_label_H
_geom_hbond_atom_site_label_A
_geom_hbond_distance_DH
_geom_hbond_distance_HA
_geom_hbond_distance_DA
_geom_hbond_angle_DHA
_geom_hbond_site_symmetry_A
N1 H1 O5 0.87 2.32 3.192(2) 178.6 1_556
N2 H2A O11 0.87 2.49 3.354(3) 174.7 .
N3 H3 O5 0.87 2.22 3.086(2) 171.4 1_556
O10 H101 O4 0.85 1.85 2.705(3) 179.8 1_556
O10 H102 O2 0.85 2.03 2.862(2) 165.9 .
O11 H111 O3 0.85 2.12 2.966(2) 179.7 .
O11 H112 O13 0.85 1.91 2.762(4) 179.4 .
O12 H12 O5 0.83 1.98 2.786(3) 162.1 4
O13 H131 O15 0.85 1.68 2.530(11) 179.6 .
O13 H132 O9 0.85 2.05 2.805(3) 148.4 4_455
O14 H141 O12 0.86 2.33 2.881(4) 122.8 .
O14 H142 O10 0.85 2.24 2.800(4) 123.0 .
O14 H142 N3 0.85 2.70 3.409(4) 141.5 .

loop_
_geom_torsion_atom_site_label_1
_geom_torsion_atom_site_label_2
_geom_torsion_atom_site_label_3
_geom_torsion_atom_site_label_4
_geom_torsion
_geom_torsion_site_symmetry_1
_geom_torsion_site_symmetry_2
_geom_torsion_site_symmetry_3
_geom_torsion_site_symmetry_4
_geom_torsion_publ_flag
O7 Ni2 C1 O2 -178.95(9) 3_656 . . . ?
N6 Ni2 C1 O2 2.67(14) . . . . ?
N4 Ni2 C1 O2 -88.78(11) . . . . ?
N5 Ni2 C1 O2 88.26(11) 1_554 . . . ?
O1 Ni2 C1 O2 -179.23(17) . . . . ?
O7 Ni2 C1 O1 0.28(14) 3_656 . . . ?
N6 Ni2 C1 O1 -178.10(9) . . . . ?
N4 Ni2 C1 O1 90.45(11) . . . . ?
N5 Ni2 C1 O1 -92.52(10) 1_554 . . . ?
O2 Ni2 C1 O1 179.23(17) . . . . ?
O7 Ni2 C1 C2 -127(3) 3_656 . . . ?
N6 Ni2 C1 C2 54(3) . . . . ?
N4 Ni2 C1 C2 -37(3) . . . . ?
N5 Ni2 C1 C2 140(3) 1_554 . . . ?
O2 Ni2 C1 C2 52(3) . . . . ?
O1 Ni2 C1 C2 -128(3) . . . . ?
O2 C1 C2 N1 -28.7(2) . . . . ?
O1 C1 C2 N1 154.78(16) . . . . ?
Ni2 C1 C2 N1 -79(3) . . . . ?
O2 C1 C2 C3 92.6(2) . . . . ?
O1 C1 C2 C3 -84.0(2) . . . . ?
Ni2 C1 C2 C3 42(3) . . . . ?
O3 C4 C5 C10 147.7(2) . . . . ?
N1 C4 C5 C10 -29.3(3) . . . . ?
O3 C4 C5 C6 -30.0(3) . . . . ?
N1 C4 C5 C6 153.0(2) . . . . ?
C10 C5 C6 C7 0.3(3) . . . . ?
C4 C5 C6 C7 178.0(2) . . . . ?
C5 C6 C7 C8 0.9(3) . . . . ?
C5 C6 C7 C11 180.0(2) . . . . ?
C6 C7 C8 C9 0.4(3) . . . . ?
C11 C7 C8 C9 -178.7(2) . . . . ?
C7 C8 C9 C10 -2.8(3) . . . . ?
C7 C8 C9 C15 177.9(2) . . . . ?
C6 C5 C10 C9 -2.7(3) . . . . ?
C4 C5 C10 C9 179.58(19) . . . . ?
C8 C9 C10 C5 4.0(3) . . . . ?
C15 C9 C10 C5 -176.73(19) . . . . ?
C6 C7 C11 O6 -159.8(2) . . . . ?
C8 C7 C11 O6 19.3(3) . . . . ?
C6 C7 C11 N2 21.2(3) . . . . ?
C8 C7 C11 N2 -159.8(2) . . . . ?
N2 C13 C14 O4 -6.4(3) . . . . ?
C12 C13 C14 O4 115.5(3) . . . . ?
N2 C13 C14 O5 174.9(2) . . . . ?
C12 C13 C14 O5 -63.2(3) . . . . ?
C8 C9 C15 O9 27.4(3) . . . . ?
C10 C9 C15 O9 -151.8(2) . . . . ?
C8 C9 C15 N3 -152.2(2) . . . . ?
C10 C9 C15 N3 28.5(3) . . . . ?
N3 C17 C18 O7 -37.6(2) . . . . ?
C16 C17 C18 O7 84.2(2) . . . . ?
N3 C17 C18 O8 144.47(16) . . . . ?
C16 C17 C18 O8 -93.8(2) . . . . ?
C23 C19 C20 N4 -1.4(3) . . . . ?
N4 C21 C22 C23 -0.7(4) . . . . ?
C20 C19 C23 C22 2.4(3) . . . . ?
C20 C19 C23 C24 -176.74(19) . . . . ?
C21 C22 C23 C19 -1.4(3) . . . . ?
C21 C22 C23 C24 177.8(2) . . . . ?
C19 C23 C24 C28 38.5(3) . . . . ?
C22 C23 C24 C28 -140.6(2) . . . . ?
C19 C23 C24 C25 -143.2(2) . . . . ?
C22 C23 C24 C25 37.7(3) . . . . ?
C28 C24 C25 C26 -1.3(3) . . . . ?
C23 C24 C25 C26 -179.5(2) . . . . ?
C24 C25 C26 N5 1.8(3) . . . . ?
N5 C27 C28 C24 1.2(3) . . . . ?
C25 C24 C28 C27 -0.1(3) . . . . ?
C23 C24 C28 C27 178.16(19) . . . . ?
N6 C29 C30 C31 1.0(4) . . . . ?
C29 C30 C31 C32 -2.1(3) . . . . ?
C29 C30 C31 C31 175.79(17) . . . 2_765 ?
C30 C31 C32 C33 1.7(3) . . . . ?
C31 C31 C32 C33 -176.18(17) 2_765 . . . ?
C31 C32 C33 N6 -0.2(4) . . . . ?
N7 C34 C35 C36 1.0(3) . . . . ?
C34 C35 C36 C35 -0.48(13) . . . 2_665 ?
C34 C35 C36 C37 179.52(13) . . . . ?
C35 C36 C37 C38 41.44(14) . . . . ?
C35 C36 C37 C38 -138.56(14) 2_665 . . . ?
C35 C36 C37 C38 -138.56(14) . . . 2_665 ?
C35 C36 C37 C38 41.44(14) 2_665 . . 2_665 ?
C38 C37 C38 C39 -0.34(14) 2_665 . . . ?
C36 C37 C38 C39 179.66(14) . . . . ?
C37 C38 C39 N8 0.7(3) . . . . ?
O3 C4 N1 C2 -7.2(3) . . . . ?
C5 C4 N1 C2 169.87(17) . . . . ?
C3 C2 N1 C4 165.31(18) . . . . ?
C1 C2 N1 C4 -73.2(2) . . . . ?
O6 C11 N2 C13 1.9(4) . . . . ?
C7 C11 N2 C13 -179.1(2) . . . . ?
C14 C13 N2 C11 -109.9(3) . . . . ?
C12 C13 N2 C11 127.2(3) . . . . ?
O9 C15 N3 C17 4.0(3) . . . . ?
C9 C15 N3 C17 -176.37(17) . . . . ?
C16 C17 N3 C15 167.11(18) . . . . ?
C18 C17 N3 C15 -71.6(2) . . . . ?
C19 C20 N4 C21 -0.6(3) . . . . ?
C19 C20 N4 Ni2 178.55(16) . . . . ?
C22 C21 N4 C20 1.7(3) . . . . ?
C22 C21 N4 Ni2 -177.40(18) . . . . ?
O7 Ni2 N4 C20 -33.09(16) 3_656 . . . ?
N6 Ni2 N4 C20 59.03(16) . . . . ?
N5 Ni2 N4 C20 117.1(12) 1_554 . . . ?
O2 Ni2 N4 C20 162.40(16) . . . . ?
O1 Ni2 N4 C20 -136.57(16) . . . . ?
C1 Ni2 N4 C20 -167.25(16) . . . . ?
O7 Ni2 N4 C21 145.98(17) 3_656 . . . ?
N6 Ni2 N4 C21 -121.91(17) . . . . ?
N5 Ni2 N4 C21 -63.8(13) 1_554 . . . ?
O2 Ni2 N4 C21 -18.53(17) . . . . ?
O1 Ni2 N4 C21 42.50(17) . . . . ?
C1 Ni2 N4 C21 11.82(17) . . . . ?
C25 C26 N5 C27 -0.8(3) . . . . ?
C25 C26 N5 Ni2 -177.63(17) . . . 1_556 ?
C28 C27 N5 C26 -0.7(3) . . . . ?
C28 C27 N5 Ni2 176.07(16) . . . 1_556 ?
C30 C29 N6 C33 0.5(3) . . . . ?
C30 C29 N6 Ni2 179.02(18) . . . . ?
C32 C33 N6 C29 -0.9(3) . . . . ?
C32 C33 N6 Ni2 -179.42(18) . . . . ?
O7 Ni2 N6 C29 161.88(16) 3_656 . . . ?
N4 Ni2 N6 C29 72.26(16) . . . . ?
N5 Ni2 N6 C29 -105.14(16) 1_554 . . . ?
O2 Ni2 N6 C29 -17.89(17) . . . . ?
O1 Ni2 N6 C29 -22.9(3) . . . . ?
C1 Ni2 N6 C29 -19.28(19) . . . . ?
O7 Ni2 N6 C33 -19.65(16) 3_656 . . . ?
N4 Ni2 N6 C33 -109.28(16) . . . . ?
N5 Ni2 N6 C33 73.32(16) 1_554 . . . ?
O2 Ni2 N6 C33 160.57(15) . . . . ?
O1 Ni2 N6 C33 155.59(19) . . . . ?
C1 Ni2 N6 C33 159.18(14) . . . . ?
C35 C34 N7 C34 -0.53(14) . . . 2_665 ?
C35 C34 N7 Ni1 179.47(15) . . . . ?
O8 Ni1 N7 C34 -43.54(11) 4_456 . . . ?
O8 Ni1 N7 C34 136.46(11) 3_656 . . . ?
N8 Ni1 N7 C34 -174(100) 1_556 . . . ?
O1 Ni1 N7 C34 43.85(11) . . . . ?
O1 Ni1 N7 C34 -136.15(11) 2_665 . . . ?
O8 Ni1 N7 C34 136.46(11) 4_456 . . 2_665 ?
O8 Ni1 N7 C34 -43.54(11) 3_656 . . 2_665 ?
N8 Ni1 N7 C34 6(63) 1_556 . . 2_665 ?
O1 Ni1 N7 C34 -136.15(11) . . . 2_665 ?
O1 Ni1 N7 C34 43.85(11) 2_665 . . 2_665 ?
C38 C39 N8 C39 -0.36(15) . . . 2_665 ?
C38 C39 N8 Ni1 179.64(15) . . . 1_554 ?
O2 C1 O1 Ni1 173.55(15) . . . . ?
C2 C1 O1 Ni1 -9.9(3) . . . . ?
Ni2 C1 O1 Ni1 172.8(2) . . . . ?
O2 C1 O1 Ni2 0.75(16) . . . . ?
C2 C1 O1 Ni2 177.35(15) . . . . ?
O8 Ni1 O1 C1 4.6(2) 4_456 . . . ?
O8 Ni1 O1 C1 -170.9(2) 3_656 . . . ?
N7 Ni1 O1 C1 -83.1(2) . . . . ?
N8 Ni1 O1 C1 96.9(2) 1_556 . . . ?
O1 Ni1 O1 C1 96.9(2) 2_665 . . . ?
O8 Ni1 O1 Ni2 176.23(7) 4_456 . . . ?
O8 Ni1 O1 Ni2 0.70(7) 3_656 . . . ?
N7 Ni1 O1 Ni2 88.52(6) . . . . ?
N8 Ni1 O1 Ni2 -91.48(6) 1_556 . . . ?
O1 Ni1 O1 Ni2 -91.48(6) 2_665 . . . ?
O7 Ni2 O1 C1 -179.79(10) 3_656 . . . ?
N6 Ni2 O1 C1 5.1(3) . . . . ?
N4 Ni2 O1 C1 -89.99(11) . . . . ?
N5 Ni2 O1 C1 87.07(11) 1_554 . . . ?
O2 Ni2 O1 C1 -0.45(10) . . . . ?
O7 Ni2 O1 Ni1 4.46(8) 3_656 . . . ?
N6 Ni2 O1 Ni1 -170.65(17) . . . . ?
N4 Ni2 O1 Ni1 94.26(8) . . . . ?
N5 Ni2 O1 Ni1 -88.68(7) 1_554 . . . ?
O2 Ni2 O1 Ni1 -176.19(9) . . . . ?
C1 Ni2 O1 Ni1 -175.75(14) . . . . ?
O1 C1 O2 Ni2 -0.76(17) . . . . ?
C2 C1 O2 Ni2 -177.43(14) . . . . ?
O7 Ni2 O2 C1 2.8(2) 3_656 . . . ?
N6 Ni2 O2 C1 -178.01(10) . . . . ?
N4 Ni2 O2 C1 91.43(11) . . . . ?
N5 Ni2 O2 C1 -90.75(11) 1_554 . . . ?
O1 Ni2 O2 C1 0.45(10) . . . . ?
O8 C18 O7 Ni2 4.5(3) . . . 3_646 ?
C17 C18 O7 Ni2 -173.17(12) . . . 3_646 ?
O7 C18 O8 Ni1 8.3(4) . . . 3_646 ?
C17 C18 O8 Ni1 -174.00(15) . . . 3_646 ?

loop_
_platon_squeeze_void_nr
_platon_squeeze_void_average_x
_platon_squeeze_void_average_y
_platon_squeeze_void_average_z
_platon_squeeze_void_volume
_platon_squeeze_void_count_electrons
_platon_squeeze_void_content
1 0.000 0.500 -0.005 401 34 ' '
2 0.500 0.000 0.004 402 34 ' '
3 0.459 0.271 0.165 11 1 ' '
4 0.541 0.729 0.165 10 1 ' '
5 0.041 0.771 0.835 10 1 ' '
6 0.959 0.229 0.835 10 1 ' '
